data_2013712
loop_
_publ_author_name
'Kim, Yang'
'Skelton, Brian W.'
'White, Allan H.'

_publ_section_title
;<i>catena</i>-Poly[[<i>trans</i>-bis(ethane-1,2-diamine-\k^2^<i>N</i>,<i>N</i>')copper(II)]-\m-dithionato-\k^2^<i>O</i>:<i>O</i>']
 and
 <i>trans</i>-diaquabis(propane-1,3-diamine-\k^2^<i>N</i>,<i>N</i>')copper(II)
 dithionate
;
_journal_issue 12
_journal_name_full 'Acta Crystallographica Section C'
_journal_page_first m546
_journal_page_last m548
_journal_paper_doi 10.1107/S0108270103025447
_journal_volume 59
_journal_year 2003
_chemical_formula_iupac '[Cu (C3 H10 N2)2 (H2 O1)2] (S2 O6)'
_chemical_formula_moiety 'C6 H24 Cu1 N4 O2 2+, O6 S2 2-'
_chemical_formula_sum 'C6 H24 Cu N4 O8 S2'
_chemical_formula_weight 407.96
_space_group_IT_number 58
_symmetry_cell_setting orthorhombic
_symmetry_space_group_name_Hall '-P 2 2n'
_symmetry_space_group_name_H-M 'P n n m'
_cell_angle_alpha 90.00000
_cell_angle_beta 90.00000
_cell_angle_gamma 90.00000
_cell_formula_units_Z 2
_cell_length_a 15.500(2)
_cell_length_b 7.0980(10)
_cell_length_c 7.2240(10)
_cell_measurement_reflns_used 3669
_cell_measurement_temperature 150(2)
_cell_measurement_theta_max 28.2
_cell_measurement_theta_min 2.4
_cell_volume 794.78(19)
_computing_cell_refinement 'SAINT (Siemens, 1995)'
_computing_data_collection 'SMART (Siemens, 1995)'
_computing_data_reduction
;
Xtal3.5 (Hall, King, and Stewart, 1995)
;
_computing_molecular_graphics Xtal3.5
_computing_publication_material 'BONDLA and CIFIO in Xtal3.5'
_computing_structure_refinement 'CRYLSQ in Xtal3.5'
_computing_structure_solution Xtal3.5
_diffrn_ambient_temperature 150(2)
_diffrn_measured_fraction_theta_full .99
_diffrn_measured_fraction_theta_max 1.0
_diffrn_measurement_device_type
;
Bruker SMART CCD diffractometer
;
_diffrn_measurement_method '\w scans'
_diffrn_radiation_monochromator graphite
_diffrn_radiation_source 'sealed tube'
_diffrn_radiation_type 'Mo K\a'
_diffrn_radiation_wavelength .71073
_diffrn_reflns_av_R_equivalents .040
_diffrn_reflns_av_sigmaI/netI .022
_diffrn_reflns_limit_h_max 20
_diffrn_reflns_limit_h_min -20
_diffrn_reflns_limit_k_max 9
_diffrn_reflns_limit_k_min -9
_diffrn_reflns_limit_l_max 9
_diffrn_reflns_limit_l_min -9
_diffrn_reflns_number 7799
_diffrn_reflns_theta_full 29.0
_diffrn_reflns_theta_max 29.0
_diffrn_reflns_theta_min 2.63
_diffrn_standards_decay_% 0
_diffrn_standards_number 0
_exptl_absorpt_coefficient_mu 1.678
_exptl_absorpt_correction_T_max .894
_exptl_absorpt_correction_T_min .605
_exptl_absorpt_correction_type multi-scan
_exptl_absorpt_process_details
;
  SADABS; Sheldrick, 1996
;
_exptl_crystal_colour blue
_exptl_crystal_density_diffrn 1.705
_exptl_crystal_density_meas ?
_exptl_crystal_description plate
_exptl_crystal_F_000 426
_exptl_crystal_size_max .4
_exptl_crystal_size_mid .4
_exptl_crystal_size_min .09
_refine_diff_density_max 1.144
_refine_diff_density_min -.88
_refine_ls_extinction_method none
_refine_ls_goodness_of_fit_all 1.178
_refine_ls_goodness_of_fit_ref 1.206
_refine_ls_hydrogen_treatment refall
_refine_ls_matrix_type full
_refine_ls_number_constraints 0
_refine_ls_number_parameters 82
_refine_ls_number_reflns 1002
_refine_ls_number_restraints 0
_refine_ls_R_factor_all .039
_refine_ls_R_factor_gt .035
_refine_ls_shift/su_max .017
_refine_ls_shift/su_mean .001
_refine_ls_structure_factor_coef F
_refine_ls_weighting_details
;
w = 1/(\s^2^(F) + 0.0003F^2^)
;
_refine_ls_weighting_scheme calc
_refine_ls_wR_factor_all .042
_refine_ls_wR_factor_ref .041
_reflns_number_gt 1002
_reflns_number_total 1104
_reflns_threshold_expression 'I    > 2\s(I   )'
_cod_data_source_file ta1422.cif
_cod_data_source_block II
_cod_depositor_comments
;
The following automatic conversions were performed:

'_exptl_crystal_density_meas' value 'not measured' was changed to '?'
- the value is perceived as not measured.

Automatic conversion script
Id: cif_fix_values 3008 2015-01-20 13:52:24Z robertas 
;
_cod_original_sg_symbol_Hall -p_2_2n
_cod_original_sg_symbol_H-M P_n_n_m
_cod_original_formula_sum 'C6 H24 Cu1 N4 O8 S2'
_cod_database_code 2013712
_cod_database_fobs_code 2013712

loop_
_symmetry_equiv_pos_as_xyz
+x,+y,+z
-x,-y,+z
1/2+x,1/2-y,1/2-z
1/2-x,1/2+y,1/2-z
-x,-y,-z
+x,+y,-z
1/2-x,1/2+y,1/2+z
1/2+x,1/2-y,1/2+z

loop_
_atom_site_label
_atom_site_fract_x
_atom_site_fract_y
_atom_site_fract_z
_atom_site_U_iso_or_equiv
_atom_site_adp_type
_atom_site_calc_flag
_atom_site_calc_attached_atom
_atom_site_occupancy
_atom_site_disorder_assembly
_atom_site_disorder_group
Cu .00000 1.00000 .50000 .0169(3) Uani ? ? 1.00000 ? ?
O .0688(2) 1.3091(4) .50000 .0363(14) Uani ? ? 1.00000 ? ?
N1 .08427(12) .9287(3) .2939(3) .0200(9) Uani ? ? 1.00000 ? ?
C2 .17888(14) .9215(3) .3248(3) .0242(11) Uani ? ? 1.00000 ? ?
C3 .2007(2) .8131(5) .50000 .0237(16) Uani ? ? 1.00000 ? ?
S1 -.06388(5) .55611(10) .00000 .0160(3) Uani ? ? 1.00000 ? ?
O1 -.10257(10) .4842(2) .1690(2) .0206(7) Uani ? ? 1.00000 ? ?
O2 -.05117(14) .7598(3) .00000 .0200(10) Uani ? ? 1.00000 ? ?
H1a .0691(17) .821(4) .255(4) .027(7) Uiso ? ? 1.00000 ? ?
H1b .0740(17) 1.010(4) .209(4) .028(7) Uiso ? ? 1.00000 ? ?
H2a .1997(15) 1.055(4) .333(4) .015(6) Uiso ? ? 1.00000 ? ?
H2b .2068(16) .864(4) .219(4) .023(7) Uiso ? ? 1.00000 ? ?
H3a .261(3) .789(5) .50000 .022(9) Uiso ? ? 1.00000 ? ?
H3b .173(2) .690(5) .50000 .019(9) Uiso ? ? 1.00000 ? ?
H .083(2) 1.376(5) .419(5) .059(11) Uiso ? ? 1.00000 ? ?

loop_
_atom_site_aniso_label
_atom_site_aniso_U_11
_atom_site_aniso_U_22
_atom_site_aniso_U_33
_atom_site_aniso_U_12
_atom_site_aniso_U_13
_atom_site_aniso_U_23
Cu .0237(3) .0151(3) .0118(2) .00060(18) .00000 .00000
O .073(2) .0180(12) .0180(12) -.0134(12) .00000 .00000
N1 .0282(10) .0164(8) .0155(9) -.0006(7) .0000(7) -.0005(7)
C2 .0252(11) .0260(11) .0214(10) -.0031(9) .0046(9) .0012(9)
C3 .0230(15) .0249(16) .0231(15) -.0001(12) .00000 .00000
S1 .0223(4) .0137(3) .0119(3) -.0001(3) .00000 .00000
O1 .0270(8) .0199(7) .0150(7) -.0012(6) .0040(6) .0030(6)
O2 .0295(11) .0118(10) .0186(10) .0003(8) .00000 .00000

loop_
_atom_type_symbol
_atom_type_scat_dispersion_real
_atom_type_scat_dispersion_imag
_atom_type_scat_source
C .002 .002 'Int Tables Vol IV Tables 2.2B and 2.3.1'
H 0 0 'Int Tables Vol IV Tables 2.2B and 2.3.1'
Cu .263 1.266 'Int Tables Vol IV Tables 2.2B and 2.3.1'
N .004 .003 'Int Tables Vol IV Tables 2.2B and 2.3.1'
O .008 .006 'Int Tables Vol IV Tables 2.2B and 2.3.1'
S .11 .124 'Int Tables Vol IV Tables 2.2B and 2.3.1'

loop_
_geom_angle_atom_site_label_1
_geom_angle_atom_site_label_2
_geom_angle_atom_site_label_3
_geom_angle_site_symmetry_1
_geom_angle_site_symmetry_3
_geom_angle
_geom_angle_publ_flag
O Cu N1 . . 86.75(8) yes
O Cu O . '2 575' 180.0000 ?
O Cu N1 . '2 575' 93.25(8) ?
O Cu N1 . '5 576' 93.25(8) ?
O Cu N1 . '6 556' 86.75(7) ?
N1 Cu O . '2 575' 93.25(8) ?
N1 Cu N1 . '2 575' 86.50(7) ?
N1 Cu N1 . '5 576' 180.0000 ?
N1 Cu N1 . '6 556' 93.50(7) yes
O Cu N1 '2 575' '2 575' 86.75(7) ?
O Cu N1 '2 575' '5 576' 86.75(7) ?
O Cu N1 '2 575' '6 556' 93.25(7) ?
N1 Cu N1 '2 575' '5 576' 93.50(7) ?
N1 Cu N1 '2 575' '6 556' 180.0000 ?
N1 Cu N1 '5 576' '6 556' 86.50(7) ?
Cu O H . . 132(2) ?
Cu O H . '6 556' 132(2) ?
H O H . '6 556' 96(4) ?
Cu N1 C2 . . 122.03(14) yes
Cu N1 H1a . . 106.8(18) ?
Cu N1 H1b . . 103.9(19) ?
C2 N1 H1a . . 107.1(18) ?
C2 N1 H1b . . 108.3(18) ?
H1a N1 H1b . . 108(3) ?
N1 C2 C3 . . 111.3(2) ?
N1 C2 H2a . . 107.1(13) ?
N1 C2 H2b . . 109.8(15) ?
C3 C2 H2a . . 110.9(15) ?
C3 C2 H2b . . 110.0(16) ?
H2a C2 H2b . . 108(2) ?
C2 C3 H3a . . 108.0(11) ?
C2 C3 H3b . . 110.9(10) ?
C2 C3 C2 . '6 556' 112.8(2) ?
H3a C3 H3b . . 106(3) ?
H3a C3 C2 . '6 556' 108.0(11) ?
H3b C3 C2 . '6 556' 110.9(10) ?
O1 S1 O2 . . 113.82(7) ?
O1 S1 S1 . '2 565' 104.58(7) ?
O1 S1 O1 . 6 114.36(10) ?
O2 S1 S1 . '2 565' 104.15(10) ?
O2 S1 O1 . 6 113.82(7) ?
S1 S1 O1 '2 565' 6 104.58(7) ?

loop_
_geom_bond_atom_site_label_1
_geom_bond_atom_site_label_2
_geom_bond_site_symmetry_1
_geom_bond_site_symmetry_2
_geom_bond_distance
_geom_bond_publ_flag
Cu O . . 2.439(3) yes
Cu N1 . . 2.0443(18) yes
Cu O . '2 575' 2.439(3) ?
Cu N1 . '2 575' 2.0443(18) ?
Cu N1 . '5 576' 2.0443(18) ?
Cu N1 . '6 556' 2.0443(18) ?
O H . . .79(3) ?
O H . '6 556' .79(3) ?
N1 C2 . . 1.484(3) ?
N1 H1a . . .85(3) ?
N1 H1b . . .86(3) ?
C2 C3 . . 1.520(3) ?
C2 H2a . . 1.00(2) ?
C2 H2b . . .97(3) ?
C3 H3a . . .95(4) ?
C3 H3b . . .97(4) ?
S1 O1 . . 1.4530(16) ?
S1 O2 . . 1.459(2) ?
S1 S1 . '2 565' 2.1346(11) ?
S1 O1 . 6 1.4530(16) ?

loop_
_geom_hbond_atom_site_label_D
_geom_hbond_atom_site_label_H
_geom_hbond_atom_site_label_A
_geom_hbond_site_symmetry_A
_geom_hbond_distance_DH
_geom_hbond_distance_HA
_geom_hbond_distance_DA
_geom_hbond_angle_DHA
_geom_hbond_publ_flag
O H O1 2_575 0.79(4) 2.08(4) 2.854(2) 167(3) yes
N1 H1b O2 2_575 0.86(3) 2.25(3) 3.108(2) 176(3) yes
N1 H1a O1 2_565 0.85(3) 2.31(3) 3.080(3) 151(2) yes
N1 H1b O2 5_575 0.86(3) 2.25(3) 3.108(3) 176(3) yes
